data_7049120
loop_
_publ_author_name
'Yi, Xiaofei'
'Liu, Bin'
'Chen, Kai'
'Chen, Wei'
'Chen, Wanzhi'

_publ_section_title
;
 Unbridged Rh(ii)-Rh(ii) complexes of N-heterocyclic carbenes and
 reactions with O<sub>2</sub> to form
 dirhodium(\m-\h<sup>1</sup>:\h<sup>1</sup>-O<sub>2</sub>) complexes.
;
_journal_issue 12
_journal_name_full 'Dalton transactions (Cambridge, England : 2003)'
_journal_page_first 3835
_journal_page_last 3839
_journal_paper_doi 10.1039/c9dt00421a
_journal_volume 48
_journal_year 2019
_chemical_formula_moiety 'C38 H34 N14 O2 Rh2, 4(F6 P), 2(C2 H3 N)'
_chemical_formula_sum 'C42 H40 F24 N16 O2 P4 Rh2'
_chemical_formula_weight 1586.60
_space_group_crystal_system triclinic
_space_group_IT_number 2
_space_group_name_Hall '-P 1'
_space_group_name_H-M_alt 'P -1'
_symmetry_space_group_name_Hall '-P 1'
_symmetry_space_group_name_H-M 'P -1'
_atom_sites_solution_hydrogens geom
_atom_sites_solution_primary direct
_atom_sites_solution_secondary difmap
_audit_creation_method SHELXL-2018/3
_audit_update_record
;
2019-02-20 deposited with the CCDC.    2019-02-21 downloaded from the CCDC.
;
_cell_angle_alpha 79.125(18)
_cell_angle_beta 69.88(2)
_cell_angle_gamma 65.98(2)
_cell_formula_units_Z 1
_cell_length_a 11.146(3)
_cell_length_b 12.035(3)
_cell_length_c 12.880(3)
_cell_measurement_reflns_used 2374
_cell_measurement_temperature 293(2)
_cell_measurement_theta_max 29.3778
_cell_measurement_theta_min 3.1968
_cell_volume 1479.4(7)
_computing_cell_refinement 'Bruker FRAMBO'
_computing_data_collection 'Bruker FRAMBO'
_computing_data_reduction 'Bruker SAINT'
_computing_molecular_graphics 'Bruker SHELXTL'
_computing_publication_material 'Bruker SHELXTL'
_computing_structure_refinement 'SHELXL-2018/3 (Sheldrick, 2018)'
_computing_structure_solution 'SHELXT 2018/2 (Sheldrick, 2018)'
_diffrn_ambient_temperature 293(2)
_diffrn_measured_fraction_theta_full 0.997
_diffrn_measured_fraction_theta_max 0.997
_diffrn_measurement_device_type 'Xcalibur, Atlas, Gemini ultra'
_diffrn_measurement_method '\w scans'
_diffrn_radiation_type MoK\a
_diffrn_radiation_wavelength 0.71073
_diffrn_reflns_av_R_equivalents 0.0597
_diffrn_reflns_av_unetI/netI 0.0925
_diffrn_reflns_Laue_measured_fraction_full 0.997
_diffrn_reflns_Laue_measured_fraction_max 0.997
_diffrn_reflns_limit_h_max 13
_diffrn_reflns_limit_h_min -12
_diffrn_reflns_limit_k_max 14
_diffrn_reflns_limit_k_min -12
_diffrn_reflns_limit_l_max 15
_diffrn_reflns_limit_l_min -15
_diffrn_reflns_number 9151
_diffrn_reflns_point_group_measured_fraction_full 0.997
_diffrn_reflns_point_group_measured_fraction_max 0.997
_diffrn_reflns_theta_full 25.010
_diffrn_reflns_theta_max 25.010
_diffrn_reflns_theta_min 3.203
_diffrn_source 'fine-focus sealed tube'
_exptl_absorpt_coefficient_mu 0.794
_exptl_absorpt_correction_T_max 0.9248
_exptl_absorpt_correction_T_min 0.7967
_exptl_absorpt_correction_type multi-scan
_exptl_absorpt_process_details sadabs
_exptl_crystal_colour yellow
_exptl_crystal_density_diffrn 1.781
_exptl_crystal_density_method 'not measured'
_exptl_crystal_description plate
_exptl_crystal_F_000 786
_exptl_crystal_size_max 0.300
_exptl_crystal_size_mid 0.260
_exptl_crystal_size_min 0.100
_refine_diff_density_max 1.031
_refine_diff_density_min -0.777
_refine_diff_density_rms 0.106
_refine_ls_extinction_method none
_refine_ls_goodness_of_fit_ref 1.013
_refine_ls_hydrogen_treatment constr
_refine_ls_matrix_type full
_refine_ls_number_parameters 435
_refine_ls_number_reflns 5190
_refine_ls_number_restraints 0
_refine_ls_restrained_S_all 1.013
_refine_ls_R_factor_all 0.0895
_refine_ls_R_factor_gt 0.0630
_refine_ls_shift/su_max 0.000
_refine_ls_shift/su_mean 0.000
_refine_ls_structure_factor_coef Fsqd
_refine_ls_weighting_details 'w=1/[\s^2^(Fo^2^)+(0.0823P)^2^] where P=(Fo^2^+2Fc^2^)/3'
_refine_ls_weighting_scheme calc
_refine_ls_wR_factor_gt 0.1426
_refine_ls_wR_factor_ref 0.1652
_reflns_Friedel_coverage 0.000
_reflns_number_gt 3887
_reflns_number_total 5190
_reflns_threshold_expression 'I > 2\s(I)'
_cod_data_source_file c9dt00421a2.cif
_cod_data_source_block 160405_YXF160329_B
_cod_depositor_comments 'Adding full bibliography for 7049117--7049121.cif.'
_cod_original_cell_volume 1479.4(6)
_cod_database_code 7049120
_shelx_shelxl_version_number 2018/3
_shelx_space_group_comment
;
The symmetry employed for this shelxl refinement is uniquely defined
by the following loop, which should always be used as a source of
symmetry information in preference to the above space-group names.
They are only intended as comments.
;
_shelx_estimated_absorpt_t_min 0.797
_shelx_estimated_absorpt_t_max 0.925

loop_
_space_group_symop_operation_xyz
'x, y, z'
'-x, -y, -z'

loop_
_atom_site_label
_atom_site_type_symbol
_atom_site_fract_x
_atom_site_fract_y
_atom_site_fract_z
_atom_site_U_iso_or_equiv
_atom_site_adp_type
_atom_site_occupancy
_atom_site_site_symmetry_order
_atom_site_calc_flag
_atom_site_refinement_flags_posn
_atom_site_refinement_flags_adp
_atom_site_refinement_flags_occupancy
Rh1 Rh 0.37068(5) 0.08260(4) 0.37853(4) 0.0406(2) Uani 1 1 d . . .
P2 P 0.1004(2) 0.54472(19) 0.6799(2) 0.0854(7) Uani 1 1 d . . .
P3 P 0.5733(3) 0.2216(2) 0.92119(19) 0.0761(6) Uani 1 1 d . . .
N1 N 0.1755(5) 0.0932(4) 0.5076(4) 0.0480(13) Uani 1 1 d . . .
N2 N 0.2856(6) -0.1118(4) 0.4801(5) 0.0544(14) Uani 1 1 d . . .
N3 N 0.4888(6) -0.1857(4) 0.3649(5) 0.0525(14) Uani 1 1 d . . .
N4 N 0.6443(5) -0.0834(5) 0.2508(5) 0.0548(14) Uani 1 1 d . . .
N5 N 0.6196(5) 0.1044(5) 0.2391(4) 0.0514(13) Uani 1 1 d . . .
N6 N 0.4151(5) 0.2492(4) 0.3323(4) 0.0445(12) Uani 1 1 d . . .
N7 N 0.2830(5) 0.1224(4) 0.2531(4) 0.0437(12) Uani 1 1 d . . .
N8 N 0.9282(10) 0.2461(11) 0.9911(10) 0.143(4) Uani 1 1 d . . .
O1 O 0.4449(4) 0.0592(3) 0.5016(4) 0.0490(10) Uani 1 1 d . . .
F1 F -0.0545(7) 0.5894(7) 0.7120(11) 0.209(5) Uani 1 1 d . . .
F2 F 0.1161(9) 0.4201(6) 0.6553(11) 0.198(4) Uani 1 1 d . . .
F3 F 0.064(3) 0.526(3) 0.8086(19) 0.202(14) Uani 0.5 1 d . . P
F4 F 0.252(3) 0.503(4) 0.614(2) 0.160(12) Uani 0.5 1 d . . P
F5 F 0.0909(9) 0.6694(6) 0.7013(11) 0.226(5) Uani 1 1 d . . .
F6 F 0.104(3) 0.619(2) 0.571(2) 0.162(11) Uani 0.5 1 d . . P
F7 F 0.5725(10) 0.3267(9) 0.9716(11) 0.233(5) Uani 1 1 d . . .
F8 F 0.6395(9) 0.2671(11) 0.8068(8) 0.232(5) Uani 1 1 d . . .
F9 F 0.7178(7) 0.1419(6) 0.9354(6) 0.152(3) Uani 1 1 d . . .
F10 F 0.5731(11) 0.1205(5) 0.8695(9) 0.230(5) Uani 1 1 d . . .
F11 F 0.5045(11) 0.1844(14) 1.0359(6) 0.268(7) Uani 1 1 d . . .
F12 F 0.4293(6) 0.3052(5) 0.9017(6) 0.132(2) Uani 1 1 d . . .
C1 C 0.3361(8) 0.3641(6) 0.3635(6) 0.0636(19) Uani 1 1 d . . .
H1 H 0.246618 0.380786 0.409965 0.076 Uiso 1 1 calc R U .
C2 C 0.3854(10) 0.4571(7) 0.3280(8) 0.081(2) Uani 1 1 d . . .
H2 H 0.329717 0.535683 0.350321 0.097 Uiso 1 1 calc R U .
C3 C 0.5165(11) 0.4329(8) 0.2598(8) 0.089(3) Uani 1 1 d . . .
H3 H 0.549811 0.495500 0.234279 0.107 Uiso 1 1 calc R U .
C4 C 0.6002(9) 0.3152(7) 0.2284(7) 0.073(2) Uani 1 1 d . . .
H4 H 0.690492 0.296398 0.183180 0.088 Uiso 1 1 calc R U .
C5 C 0.5432(7) 0.2276(6) 0.2675(5) 0.0548(16) Uani 1 1 d . . .
C6 C 0.7560(8) 0.0416(9) 0.1796(6) 0.075(2) Uani 1 1 d . . .
H6 H 0.823429 0.073880 0.142265 0.091 Uiso 1 1 calc R U .
C7 C 0.7687(7) -0.0747(8) 0.1880(6) 0.071(2) Uani 1 1 d . . .
H7 H 0.848397 -0.139286 0.156682 0.085 Uiso 1 1 calc R U .
C8 C 0.6220(8) -0.1967(6) 0.2878(7) 0.076(2) Uani 1 1 d . . .
H8A H 0.634637 -0.235720 0.223392 0.091 Uiso 1 1 calc R U .
H8B H 0.691996 -0.250115 0.322244 0.091 Uiso 1 1 calc R U .
C9 C 0.4524(9) -0.2820(6) 0.4231(7) 0.071(2) Uani 1 1 d . . .
H9 H 0.506472 -0.364137 0.413404 0.085 Uiso 1 1 calc R U .
C10 C 0.3278(9) -0.2383(6) 0.4949(7) 0.072(2) Uani 1 1 d . . .
H10 H 0.278785 -0.282844 0.544702 0.086 Uiso 1 1 calc R U .
C11 C 0.1702(7) -0.0181(6) 0.5393(6) 0.0509(15) Uani 1 1 d . . .
C12 C 0.0635(9) -0.0385(8) 0.6234(7) 0.078(2) Uani 1 1 d . . .
H12 H 0.062386 -0.116454 0.644403 0.094 Uiso 1 1 calc R U .
C13 C 0.0710(7) 0.1882(6) 0.5624(6) 0.0620(18) Uani 1 1 d . . .
H13 H 0.074137 0.265670 0.542897 0.074 Uiso 1 1 calc R U .
C14 C -0.0390(8) 0.1754(9) 0.6453(7) 0.083(2) Uani 1 1 d . . .
H14 H -0.110499 0.242842 0.680653 0.099 Uiso 1 1 calc R U .
C15 C -0.0418(9) 0.0628(9) 0.6748(8) 0.087(2) Uani 1 1 d . . .
H15 H -0.116446 0.053083 0.731205 0.104 Uiso 1 1 calc R U .
C16 C 0.3848(6) -0.0827(5) 0.4033(5) 0.0456(15) Uani 1 1 d . . .
C17 C 0.5539(6) 0.0262(5) 0.2819(5) 0.0459(15) Uani 1 1 d . . .
C18 C 0.2460(7) 0.1434(6) 0.1797(6) 0.0540(16) Uani 1 1 d . . .
C19 C 0.1961(10) 0.1707(8) 0.0827(7) 0.091(3) Uani 1 1 d . . .
H19A H 0.250691 0.207696 0.023686 0.136 Uiso 1 1 calc R U .
H19B H 0.101700 0.225594 0.101827 0.136 Uiso 1 1 calc R U .
H19C H 0.203229 0.096537 0.059237 0.136 Uiso 1 1 calc R U .
C20 C 0.7759(13) 0.4633(11) 0.9420(13) 0.170(6) Uani 1 1 d . . .
H20A H 0.795755 0.477184 0.863050 0.256 Uiso 1 1 calc R U .
H20B H 0.790815 0.522593 0.971348 0.256 Uiso 1 1 calc R U .
H20C H 0.681755 0.470364 0.974119 0.256 Uiso 1 1 calc R U .
C21 C 0.8636(11) 0.3448(13) 0.9677(10) 0.108(4) Uani 1 1 d . . .
F0AA F 0.126(3) 0.466(2) 0.7777(19) 0.190(13) Uani 0.5 1 d . . P
F1AA F 0.253(2) 0.506(3) 0.669(3) 0.143(13) Uani 0.5 1 d . . P
F2AA F 0.096(4) 0.556(3) 0.555(3) 0.28(2) Uani 0.5 1 d . . P

loop_
_atom_site_aniso_label
_atom_site_aniso_U_11
_atom_site_aniso_U_22
_atom_site_aniso_U_33
_atom_site_aniso_U_23
_atom_site_aniso_U_13
_atom_site_aniso_U_12
Rh1 0.0374(3) 0.0388(3) 0.0418(3) -0.0022(2) -0.0126(2) -0.0098(2)
P2 0.0605(14) 0.0540(12) 0.115(2) 0.0064(13) -0.0102(14) -0.0126(10)
P3 0.0861(16) 0.0855(14) 0.0578(13) -0.0049(11) -0.0164(12) -0.0366(12)
N1 0.038(3) 0.055(3) 0.046(3) -0.012(3) -0.004(2) -0.016(2)
N2 0.061(4) 0.049(3) 0.056(4) -0.005(3) -0.016(3) -0.024(3)
N3 0.059(4) 0.044(3) 0.052(3) -0.011(3) -0.019(3) -0.011(3)
N4 0.043(3) 0.057(3) 0.054(3) -0.012(3) -0.017(3) -0.003(3)
N5 0.037(3) 0.066(3) 0.037(3) 0.002(3) 0.000(2) -0.018(3)
N6 0.049(3) 0.043(3) 0.044(3) 0.006(2) -0.017(3) -0.020(2)
N7 0.045(3) 0.043(3) 0.044(3) -0.001(2) -0.017(3) -0.014(2)
N8 0.070(6) 0.155(9) 0.184(11) -0.042(9) -0.032(7) -0.014(6)
O1 0.051(2) 0.0385(19) 0.050(2) -0.0089(19) -0.025(2) 0.0013(17)
F1 0.075(5) 0.143(6) 0.349(14) 0.014(7) -0.026(7) -0.026(4)
F2 0.201(9) 0.092(5) 0.340(14) -0.026(7) -0.140(10) -0.038(5)
F3 0.32(4) 0.27(3) 0.080(13) -0.016(16) -0.015(19) -0.20(3)
F4 0.103(18) 0.147(16) 0.15(2) -0.031(15) 0.044(14) -0.022(14)
F5 0.173(8) 0.105(5) 0.318(14) -0.074(6) 0.078(8) -0.069(5)
F6 0.18(2) 0.156(19) 0.17(2) 0.109(19) -0.095(19) -0.093(19)
F7 0.188(8) 0.221(9) 0.355(14) -0.138(10) -0.106(10) -0.067(7)
F8 0.120(6) 0.285(11) 0.151(7) 0.091(8) 0.015(5) -0.029(7)
F9 0.131(6) 0.162(6) 0.166(7) 0.022(5) -0.087(5) -0.037(5)
F10 0.341(12) 0.077(4) 0.338(13) -0.046(6) -0.264(11) 0.005(5)
F11 0.218(10) 0.56(2) 0.097(6) 0.107(9) -0.061(6) -0.255(13)
F12 0.098(4) 0.116(4) 0.168(6) -0.035(4) -0.047(4) -0.009(3)
C1 0.073(5) 0.045(4) 0.071(5) 0.001(3) -0.025(4) -0.019(3)
C2 0.100(7) 0.049(4) 0.093(7) 0.006(4) -0.026(6) -0.033(4)
C3 0.109(8) 0.078(6) 0.096(7) 0.027(5) -0.030(6) -0.063(6)
C4 0.074(5) 0.080(5) 0.064(5) 0.020(4) -0.014(4) -0.043(4)
C5 0.059(5) 0.066(4) 0.044(4) 0.014(3) -0.019(4) -0.032(4)
C6 0.056(5) 0.106(7) 0.052(5) -0.005(5) -0.003(4) -0.029(5)
C7 0.036(4) 0.106(6) 0.055(5) -0.021(5) -0.005(4) -0.012(4)
C8 0.066(5) 0.057(4) 0.090(6) -0.034(4) -0.019(5) 0.000(4)
C9 0.091(6) 0.033(3) 0.097(6) -0.004(4) -0.041(5) -0.021(4)
C10 0.076(6) 0.050(4) 0.094(6) 0.008(4) -0.029(5) -0.031(4)
C11 0.046(4) 0.054(4) 0.053(4) 0.001(3) -0.013(3) -0.022(3)
C12 0.073(6) 0.084(5) 0.081(6) 0.015(5) -0.018(5) -0.046(5)
C13 0.043(4) 0.058(4) 0.069(5) -0.006(4) -0.007(4) -0.010(3)
C14 0.046(5) 0.097(6) 0.076(6) -0.010(5) 0.006(4) -0.016(4)
C15 0.061(5) 0.106(7) 0.079(6) -0.001(5) 0.007(5) -0.041(5)
C16 0.048(4) 0.042(3) 0.047(4) -0.003(3) -0.020(3) -0.013(3)
C17 0.041(3) 0.054(4) 0.039(3) -0.003(3) -0.014(3) -0.011(3)
C18 0.046(4) 0.055(4) 0.062(5) -0.001(3) -0.019(4) -0.019(3)
C19 0.100(7) 0.118(7) 0.076(6) 0.011(5) -0.057(6) -0.043(6)
C20 0.106(10) 0.109(9) 0.228(17) 0.009(10) 0.013(10) -0.033(8)
C21 0.060(6) 0.141(10) 0.103(8) -0.033(8) 0.013(6) -0.036(6)
F0AA 0.23(2) 0.153(17) 0.075(14) 0.014(11) -0.009(14) 0.002(16)
F1AA 0.062(12) 0.112(11) 0.27(4) -0.03(2) -0.07(2) -0.018(10)
F2AA 0.30(4) 0.25(3) 0.19(2) -0.10(2) -0.11(3) 0.07(3)

loop_
_atom_type_symbol
_atom_type_description
_atom_type_scat_dispersion_real
_atom_type_scat_dispersion_imag
_atom_type_scat_source
C C 0.0033 0.0016 'International Tables Vol C Tables 4.2.6.8 and 6.1.1.4'
H H 0.0000 0.0000 'International Tables Vol C Tables 4.2.6.8 and 6.1.1.4'
N N 0.0061 0.0033 'International Tables Vol C Tables 4.2.6.8 and 6.1.1.4'
O O 0.0106 0.0060 'International Tables Vol C Tables 4.2.6.8 and 6.1.1.4'
F F 0.0171 0.0103 'International Tables Vol C Tables 4.2.6.8 and 6.1.1.4'
P P 0.1023 0.0942 'International Tables Vol C Tables 4.2.6.8 and 6.1.1.4'
Rh Rh -1.1178 0.9187 'International Tables Vol C Tables 4.2.6.8 and 6.1.1.4'

loop_
_geom_angle_atom_site_label_1
_geom_angle_atom_site_label_2
_geom_angle_atom_site_label_3
_geom_angle
_geom_angle_site_symmetry_1
C17 Rh1 C16 87.4(3) .
C17 Rh1 O1 88.9(2) .
C16 Rh1 O1 88.8(2) .
C17 Rh1 N7 93.9(2) .
C16 Rh1 N7 95.3(2) .
O1 Rh1 N7 175.06(15) .
C17 Rh1 N6 77.6(2) .
C16 Rh1 N6 164.4(2) .
O1 Rh1 N6 86.66(17) .
N7 Rh1 N6 90.00(18) .
C17 Rh1 N1 163.7(2) .
C16 Rh1 N1 77.1(2) .
O1 Rh1 N1 85.63(19) .
N7 Rh1 N1 92.69(19) .
N6 Rh1 N1 117.37(19) .
F0AA P2 F1 100.6(14) .
F0AA P2 F6 169.0(16) .
F1 P2 F6 90.4(11) .
F0AA P2 F4 93.7(17) .
F1 P2 F4 163.1(13) .
F6 P2 F4 75.4(18) .
F0AA P2 F2 75.0(12) .
F1 P2 F2 92.1(5) .
F6 P2 F2 104.9(11) .
F4 P2 F2 82.9(15) .
F0AA P2 F1AA 72.4(18) .
F1 P2 F1AA 169.4(12) .
F6 P2 F1AA 96.7(16) .
F4 P2 F1AA 27.3(16) .
F2 P2 F1AA 93.7(11) .
F0AA P2 F5 105.5(14) .
F1 P2 F5 90.2(5) .
F6 P2 F5 74.1(10) .
F4 P2 F5 94.7(14) .
F2 P2 F5 177.5(5) .
F1AA P2 F5 84.2(12) .
F0AA P2 F3 31.3(12) .
F1 P2 F3 79.3(12) .
F6 P2 F3 154.8(15) .
F4 P2 F3 117.4(17) .
F2 P2 F3 98.5(11) .
F1AA P2 F3 91.0(16) .
F5 P2 F3 82.9(11) .
F0AA P2 F2AA 148.1(16) .
F1 P2 F2AA 85.6(16) .
F6 P2 F2AA 32.1(14) .
F4 P2 F2AA 77.4(18) .
F2 P2 F2AA 73.4(13) .
F1AA P2 F2AA 104.5(18) .
F5 P2 F2AA 105.8(13) .
F3 P2 F2AA 163(2) .
F11 P3 F10 94.3(7) .
F11 P3 F8 176.5(8) .
F10 P3 F8 88.8(7) .
F11 P3 F7 86.8(7) .
F10 P3 F7 178.6(6) .
F8 P3 F7 90.1(7) .
F11 P3 F9 91.0(5) .
F10 P3 F9 91.1(4) .
F8 P3 F9 90.5(5) .
F7 P3 F9 89.8(4) .
F11 P3 F12 91.5(5) .
F10 P3 F12 89.0(4) .
F8 P3 F12 87.0(4) .
F7 P3 F12 90.0(4) .
F9 P3 F12 177.5(5) .
C11 N1 C13 117.5(6) .
C11 N1 Rh1 111.1(4) .
C13 N1 Rh1 131.2(5) .
C16 N2 C10 109.3(6) .
C16 N2 C11 118.5(5) .
C10 N2 C11 131.7(7) .
C16 N3 C9 107.5(6) .
C16 N3 C8 126.9(6) .
C9 N3 C8 125.2(6) .
C17 N4 C7 109.3(6) .
C17 N4 C8 125.6(6) .
C7 N4 C8 124.8(6) .
C17 N5 C6 110.0(6) .
C17 N5 C5 116.4(5) .
C6 N5 C5 133.5(7) .
C5 N6 C1 118.0(6) .
C5 N6 Rh1 111.8(4) .
C1 N6 Rh1 130.2(5) .
C18 N7 Rh1 174.2(6) .
O1 O1 Rh1 110.0(3) 2_656
F0AA F3 P2 68(3) .
F1AA F4 P2 77(3) .
F2AA F6 P2 80(3) .
N6 C1 C2 121.4(8) .
N6 C1 H1 119.3 .
C2 C1 H1 119.3 .
C3 C2 C1 119.4(8) .
C3 C2 H2 120.3 .
C1 C2 H2 120.3 .
C2 C3 C4 120.2(7) .
C2 C3 H3 119.9 .
C4 C3 H3 119.9 .
C5 C4 C3 116.8(8) .
C5 C4 H4 121.6 .
C3 C4 H4 121.6 .
N6 C5 C4 124.2(7) .
N6 C5 N5 114.5(6) .
C4 C5 N5 121.3(7) .
C7 C6 N5 105.1(7) .
C7 C6 H6 127.4 .
N5 C6 H6 127.4 .
C6 C7 N4 108.8(7) .
C6 C7 H7 125.6 .
N4 C7 H7 125.6 .
N3 C8 N4 115.5(5) .
N3 C8 H8A 108.4 .
N4 C8 H8A 108.4 .
N3 C8 H8B 108.4 .
N4 C8 H8B 108.4 .
H8A C8 H8B 107.5 .
C10 C9 N3 109.0(6) .
C10 C9 H9 125.5 .
N3 C9 H9 125.5 .
C9 C10 N2 105.8(7) .
C9 C10 H10 127.1 .
N2 C10 H10 127.1 .
N1 C11 C12 123.2(6) .
N1 C11 N2 113.5(6) .
C12 C11 N2 123.4(6) .
C11 C12 C15 116.6(7) .
C11 C12 H12 121.7 .
C15 C12 H12 121.7 .
N1 C13 C14 122.6(7) .
N1 C13 H13 118.7 .
C14 C13 H13 118.7 .
C15 C14 C13 118.5(8) .
C15 C14 H14 120.7 .
C13 C14 H14 120.7 .
C14 C15 C12 121.6(8) .
C14 C15 H15 119.2 .
C12 C15 H15 119.2 .
N2 C16 N3 108.4(5) .
N2 C16 Rh1 119.7(4) .
N3 C16 Rh1 131.4(5) .
N4 C17 N5 106.9(6) .
N4 C17 Rh1 133.1(5) .
N5 C17 Rh1 119.7(4) .
N7 C18 C19 179.5(8) .
C18 C19 H19A 109.5 .
C18 C19 H19B 109.5 .
H19A C19 H19B 109.5 .
C18 C19 H19C 109.5 .
H19A C19 H19C 109.5 .
H19B C19 H19C 109.5 .
C21 C20 H20A 109.5 .
C21 C20 H20B 109.5 .
H20A C20 H20B 109.5 .
C21 C20 H20C 109.5 .
H20A C20 H20C 109.5 .
H20B C20 H20C 109.5 .
N8 C21 C20 175.8(13) .
F3 F0AA P2 81(3) .
F3 F0AA F1AA 111(4) .
P2 F0AA F1AA 55.5(12) .
F4 F1AA P2 75(3) .
F4 F1AA F0AA 115(5) .
P2 F1AA F0AA 52.1(12) .
F6 F2AA P2 68(3) .

loop_
_geom_bond_atom_site_label_1
_geom_bond_atom_site_label_2
_geom_bond_distance
_geom_bond_site_symmetry_2
Rh1 C17 1.903(6) .
Rh1 C16 1.904(6) .
Rh1 O1 1.954(4) .
Rh1 N7 2.051(5) .
Rh1 N6 2.184(5) .
Rh1 N1 2.209(5) .
P2 F0AA 1.46(2) .
P2 F1 1.509(7) .
P2 F6 1.512(18) .
P2 F4 1.52(3) .
P2 F2 1.519(7) .
P2 F1AA 1.53(2) .
P2 F5 1.532(7) .
P2 F3 1.56(2) .
P2 F2AA 1.61(3) .
P3 F11 1.491(8) .
P3 F10 1.494(6) .
P3 F8 1.514(8) .
P3 F7 1.523(7) .
P3 F9 1.558(6) .
P3 F12 1.587(6) .
N1 C11 1.343(8) .
N1 C13 1.348(8) .
N2 C16 1.325(8) .
N2 C10 1.395(8) .
N2 C11 1.405(8) .
N3 C16 1.339(7) .
N3 C9 1.384(9) .
N3 C8 1.443(10) .
N4 C17 1.325(7) .
N4 C7 1.380(9) .
N4 C8 1.448(9) .
N5 C17 1.347(8) .
N5 C6 1.397(9) .
N5 C5 1.421(8) .
N6 C5 1.328(8) .
N6 C1 1.351(8) .
N7 C18 1.105(8) .
N8 C21 1.157(14) .
O1 O1 1.450(7) 2_656
F3 F0AA 0.82(3) .
F4 F1AA 0.72(4) .
F6 F2AA 0.87(4) .
C1 C2 1.378(10) .
C1 H1 0.9300 .
C2 C3 1.363(12) .
C2 H2 0.9300 .
C3 C4 1.385(12) .
C3 H3 0.9300 .
C4 C5 1.376(10) .
C4 H4 0.9300 .
C6 C7 1.336(11) .
C6 H6 0.9300 .
C7 H7 0.9300 .
C8 H8A 0.9700 .
C8 H8B 0.9700 .
C9 C10 1.330(11) .
C9 H9 0.9300 .
C10 H10 0.9300 .
C11 C12 1.378(10) .
C12 C15 1.382(12) .
C12 H12 0.9300 .
C13 C14 1.363(11) .
C13 H13 0.9300 .
C14 C15 1.346(12) .
C14 H14 0.9300 .
C15 H15 0.9300 .
C18 C19 1.467(9) .
C19 H19A 0.9600 .
C19 H19B 0.9600 .
C19 H19C 0.9600 .
C20 C21 1.417(17) .
C20 H20A 0.9600 .
C20 H20B 0.9600 .
C20 H20C 0.9600 .
F0AA F1AA 1.77(4) .

loop_
_geom_torsion_atom_site_label_1
_geom_torsion_atom_site_label_2
_geom_torsion_atom_site_label_3
_geom_torsion_atom_site_label_4
_geom_torsion
F1 P2 F3 F0AA 132(4)
F6 P2 F3 F0AA -160(4)
F4 P2 F3 F0AA -45(5)
F2 P2 F3 F0AA 42(4)
F1AA P2 F3 F0AA -52(4)
F5 P2 F3 F0AA -136(4)
F2AA P2 F3 F0AA 102(7)
F0AA P2 F4 F1AA -38(6)
F1 P2 F4 F1AA 174.0(18)
F6 P2 F4 F1AA 140(6)
F2 P2 F4 F1AA -113(6)
F5 P2 F4 F1AA 68(6)
F3 P2 F4 F1AA -17(6)
F2AA P2 F4 F1AA 173(6)
F0AA P2 F6 F2AA 100(8)
F1 P2 F6 F2AA -81(4)
F4 P2 F6 F2AA 89(4)
F2 P2 F6 F2AA 11(4)
F1AA P2 F6 F2AA 107(4)
F5 P2 F6 F2AA -171(4)
F3 P2 F6 F2AA -146(4)
C5 N6 C1 C2 1.2(10)
Rh1 N6 C1 C2 177.4(5)
N6 C1 C2 C3 0.1(12)
C1 C2 C3 C4 -1.3(14)
C2 C3 C4 C5 1.3(13)
C1 N6 C5 C4 -1.2(10)
Rh1 N6 C5 C4 -178.1(5)
C1 N6 C5 N5 179.5(5)
Rh1 N6 C5 N5 2.6(6)
C3 C4 C5 N6 0.0(11)
C3 C4 C5 N5 179.2(7)
C17 N5 C5 N6 -0.7(8)
C6 N5 C5 N6 -176.0(6)
C17 N5 C5 C4 180.0(6)
C6 N5 C5 C4 4.7(11)
C17 N5 C6 C7 0.3(8)
C5 N5 C6 C7 175.8(6)
N5 C6 C7 N4 -0.1(8)
C17 N4 C7 C6 -0.1(8)
C8 N4 C7 C6 -173.0(7)
C16 N3 C8 N4 1.3(10)
C9 N3 C8 N4 -170.1(6)
C17 N4 C8 N3 0.1(10)
C7 N4 C8 N3 171.9(6)
C16 N3 C9 C10 0.6(8)
C8 N3 C9 C10 173.4(6)
N3 C9 C10 N2 0.5(8)
C16 N2 C10 C9 -1.4(8)
C11 N2 C10 C9 -172.9(6)
C13 N1 C11 C12 0.7(9)
Rh1 N1 C11 C12 176.0(5)
C13 N1 C11 N2 -177.9(5)
Rh1 N1 C11 N2 -2.5(6)
C16 N2 C11 N1 0.8(8)
C10 N2 C11 N1 171.7(6)
C16 N2 C11 C12 -177.7(6)
C10 N2 C11 C12 -6.8(11)
N1 C11 C12 C15 0.6(11)
N2 C11 C12 C15 179.0(7)
C11 N1 C13 C14 -1.7(10)
Rh1 N1 C13 C14 -175.9(6)
N1 C13 C14 C15 1.3(12)
C13 C14 C15 C12 0.1(14)
C11 C12 C15 C14 -1.0(13)
C10 N2 C16 N3 1.8(7)
C11 N2 C16 N3 174.6(5)
C10 N2 C16 Rh1 -171.0(4)
C11 N2 C16 Rh1 1.8(7)
C9 N3 C16 N2 -1.5(7)
C8 N3 C16 N2 -174.1(6)
C9 N3 C16 Rh1 170.2(5)
C8 N3 C16 Rh1 -2.4(10)
C7 N4 C17 N5 0.3(7)
C8 N4 C17 N5 173.1(6)
C7 N4 C17 Rh1 -173.5(5)
C8 N4 C17 Rh1 -0.6(10)
C6 N5 C17 N4 -0.3(7)
C5 N5 C17 N4 -176.7(5)
C6 N5 C17 Rh1 174.4(4)
C5 N5 C17 Rh1 -2.0(7)
P2 F3 F0AA F1AA 47(2)
F1 P2 F0AA F3 -48(4)
F6 P2 F0AA F3 132(6)
F4 P2 F0AA F3 141(4)
F2 P2 F0AA F3 -137(4)
F1AA P2 F0AA F3 124(4)
F5 P2 F0AA F3 45(4)
F2AA P2 F0AA F3 -147(4)
F1 P2 F0AA F1AA -171.8(12)
F6 P2 F0AA F1AA 8(8)
F4 P2 F0AA F1AA 17(2)
F2 P2 F0AA F1AA 98.9(11)
F5 P2 F0AA F1AA -78.5(12)
F3 P2 F0AA F1AA -124(4)
F2AA P2 F0AA F1AA 89(4)
P2 F4 F1AA F0AA 34(4)
F0AA P2 F1AA F4 140(6)
F1 P2 F1AA F4 -170(3)
F6 P2 F1AA F4 -39(6)
F2 P2 F1AA F4 67(6)
F5 P2 F1AA F4 -112(6)
F3 P2 F1AA F4 165(6)
F2AA P2 F1AA F4 -7(6)
F1 P2 F1AA F0AA 50(7)
F6 P2 F1AA F0AA -178.5(16)
F4 P2 F1AA F0AA -140(6)
F2 P2 F1AA F0AA -73.0(12)
F5 P2 F1AA F0AA 108.3(13)
F3 P2 F1AA F0AA 25.5(16)
F2AA P2 F1AA F0AA -146.9(18)
F3 F0AA F1AA F4 -106(8)
P2 F0AA F1AA F4 -44(6)
F3 F0AA F1AA P2 -62(4)
F0AA P2 F2AA F6 -159(3)
F1 P2 F2AA F6 98(4)
F4 P2 F2AA F6 -83(4)
F2 P2 F2AA F6 -169(4)
F1AA P2 F2AA F6 -79(4)
F5 P2 F2AA F6 9(4)
F3 P2 F2AA F6 127(6)
